data_2018029
loop_
_publ_author_name
'Yuan, Ning-Ning'
'Liu, Qi-Kui'
'Ma, Jian-Ping'
'Huang, Ru-Qi'
'Dong, Yu-Bin'

_publ_section_title
;
 Two threefold interpenetrated two-dimensional frameworks based on a
 flexible imidazole-containing ligand and benzene-1,4-dicarboxylate
;
_journal_coeditor_code EM3039
_journal_issue 4
_journal_name_full 'Acta Crystallographica Section C'
_journal_page_first m119
_journal_page_last m122
_journal_paper_doi 10.1107/S0108270111009383
_journal_volume 67
_journal_year 2011
_chemical_formula_iupac '[Co (C8 H4 O4) (C22 H22 N4 O2)] , 2H2 O'
_chemical_formula_moiety 'C30 H26 Co N4 O6, 2(H2 O)'
_chemical_formula_sum 'C30 H30 Co N4 O8'
_chemical_formula_weight 633.51
_chemical_name_systematic
;
poly[[(\m~2~-benzene-1,4-dicarboxylato){\m~2~-1,2-bis[2-(1<i>H</i>-1,3-
imidazol-1-ylmethyl)phenoxy]ethane}cobalt(II)] dihydrate]
;
_space_group_IT_number 15
_symmetry_cell_setting monoclinic
_symmetry_space_group_name_Hall '-C 2yc'
_symmetry_space_group_name_H-M 'C 1 2/c 1'
_atom_sites_solution_hydrogens geom
_atom_sites_solution_primary direct
_atom_sites_solution_secondary difmap
_audit_creation_method SHELXL97
_cell_angle_alpha 90.00
_cell_angle_beta 119.724(3)
_cell_angle_gamma 90.00
_cell_formula_units_Z 4
_cell_length_a 17.612(3)
_cell_length_b 14.896(3)
_cell_length_c 12.711(3)
_cell_measurement_reflns_used 1214
_cell_measurement_temperature 298(2)
_cell_measurement_theta_max 19.846
_cell_measurement_theta_min 2.735
_cell_volume 2895.9(10)
_computing_cell_refinement 'SMART (Bruker, 2003)'
_computing_data_collection 'SMART (Bruker, 2003)'
_computing_data_reduction 'SAINT (Bruker, 2003)'
_computing_molecular_graphics 'SHELXTL (Sheldrick, 2008)'
_computing_publication_material 'SHELXTL (Sheldrick, 2008)'
_computing_structure_refinement 'SHELXL97 (Sheldrick, 2008)'
_computing_structure_solution 'SHELXS97 (Sheldrick, 2008)'
_diffrn_ambient_temperature 298(2)
_diffrn_measured_fraction_theta_full 0.996
_diffrn_measured_fraction_theta_max 0.996
_diffrn_measurement_device_type 'Bruker SMART CCD area-detector'
_diffrn_measurement_method '\f and \w'
_diffrn_radiation_monochromator graphite
_diffrn_radiation_source 'fine-focus sealed tube'
_diffrn_radiation_type MoK\a
_diffrn_radiation_wavelength 0.71073
_diffrn_reflns_av_R_equivalents 0.0487
_diffrn_reflns_av_sigmaI/netI 0.0588
_diffrn_reflns_limit_h_max 10
_diffrn_reflns_limit_h_min -20
_diffrn_reflns_limit_k_max 17
_diffrn_reflns_limit_k_min -17
_diffrn_reflns_limit_l_max 15
_diffrn_reflns_limit_l_min -15
_diffrn_reflns_number 7231
_diffrn_reflns_theta_full 25.01
_diffrn_reflns_theta_max 25.01
_diffrn_reflns_theta_min 1.91
_exptl_absorpt_coefficient_mu 0.651
_exptl_absorpt_correction_T_max 0.9437
_exptl_absorpt_correction_T_min 0.8490
_exptl_absorpt_correction_type multi-scan
_exptl_absorpt_process_details '(SADABS; Bruker, 2003)'
_exptl_crystal_colour red
_exptl_crystal_density_diffrn 1.453
_exptl_crystal_density_method 'not measured'
_exptl_crystal_description block
_exptl_crystal_F_000 1316
_exptl_crystal_size_max 0.26
_exptl_crystal_size_mid 0.16
_exptl_crystal_size_min 0.09
_refine_diff_density_max 0.355
_refine_diff_density_min -0.286
_refine_ls_extinction_method none
_refine_ls_goodness_of_fit_ref 1.009
_refine_ls_hydrogen_treatment constr
_refine_ls_matrix_type full
_refine_ls_number_parameters 195
_refine_ls_number_reflns 2547
_refine_ls_number_restraints 0
_refine_ls_restrained_S_all 1.009
_refine_ls_R_factor_all 0.0748
_refine_ls_R_factor_gt 0.0523
_refine_ls_shift/su_max 0.001
_refine_ls_shift/su_mean 0.000
_refine_ls_structure_factor_coef Fsqd
_refine_ls_weighting_details 'calc w = 1/[\s^2^(Fo^2^)+(0.0651P)^2^+0.0000P] where P=(Fo^2^+2Fc^2^)/3'
_refine_ls_weighting_scheme calc
_refine_ls_wR_factor_gt 0.1175
_refine_ls_wR_factor_ref 0.1271
_reflns_number_gt 1861
_reflns_number_total 2547
_reflns_threshold_expression I>2\s(I)
_cod_data_source_file em3039.cif
_cod_data_source_block II
_cod_original_cell_volume 2896.0(10)
_cod_original_sg_symbol_H-M 'C 2/c'
_cod_database_code 2018029
_cod_database_fobs_code 2018029

loop_
_symmetry_equiv_pos_as_xyz
'x, y, z'
'-x, y, -z+1/2'
'x+1/2, y+1/2, z'
'-x+1/2, y+1/2, -z+1/2'
'-x, -y, -z'
'x, -y, z-1/2'
'-x+1/2, -y+1/2, -z'
'x+1/2, -y+1/2, z-1/2'

loop_
_atom_site_type_symbol
_atom_site_label
_atom_site_fract_x
_atom_site_fract_y
_atom_site_fract_z
_atom_site_U_iso_or_equiv
_atom_site_adp_type
_atom_site_calc_flag
_atom_site_refinement_flags
_atom_site_occupancy
_atom_site_disorder_assembly
_atom_site_disorder_group
C C1 0.6175(2) 0.8515(2) 0.2664(3) 0.0526(9) Uani d . 1 . .
H H1 0.6531 0.8592 0.3495 0.063 Uiso calc R 1 . .
C C2 0.6193(2) 0.7806(2) 0.2026(3) 0.0539(9) Uani d . 1 . .
H H2 0.6554 0.7305 0.2330 0.065 Uiso calc R 1 . .
C C3 0.5215(2) 0.8749(2) 0.0821(3) 0.0486(9) Uani d . 1 . .
H H3 0.4773 0.9011 0.0119 0.058 Uiso calc R 1 . .
C C4 0.5289(3) 0.7326(2) -0.0149(3) 0.0539(9) Uani d . 1 . .
H H4A 0.5780 0.6961 -0.0036 0.065 Uiso calc R 1 . .
H H4B 0.5077 0.7654 -0.0901 0.065 Uiso calc R 1 . .
C C5 0.4568(2) 0.6719(2) -0.0238(3) 0.0463(8) Uani d . 1 . .
C C6 0.4356(2) 0.5968(2) -0.0986(3) 0.0470(8) Uani d . 1 . .
C C7 0.3691(3) 0.5401(2) -0.1118(3) 0.0563(10) Uani d . 1 . .
H H7 0.3544 0.4903 -0.1624 0.068 Uiso calc R 1 . .
C C8 0.3249(3) 0.5572(3) -0.0504(4) 0.0638(11) Uani d . 1 . .
H H8 0.2809 0.5184 -0.0589 0.077 Uiso calc R 1 . .
C C9 0.3447(3) 0.6307(3) 0.0230(4) 0.0634(10) Uani d . 1 . .
H H9 0.3143 0.6420 0.0641 0.076 Uiso calc R 1 . .
C C10 0.4106(2) 0.6881(2) 0.0356(3) 0.0556(10) Uani d . 1 . .
H H10 0.4238 0.7384 0.0850 0.067 Uiso calc R 1 . .
C C11 0.4664(3) 0.5113(2) -0.2308(3) 0.0593(11) Uani d . 1 . .
H H11A 0.4083 0.5164 -0.3009 0.071 Uiso calc R 1 . .
H H11B 0.4694 0.4561 -0.1884 0.071 Uiso calc R 1 . .
C C12 0.3733(2) 1.1107(2) 0.1391(4) 0.0483(9) Uani d . 1 . .
C C13 0.3076(2) 1.1814(2) 0.0665(3) 0.0415(8) Uani d . 1 . .
C C14 0.2577(2) 1.1756(2) -0.0581(3) 0.0524(9) Uani d . 1 . .
H H14 0.2629 1.1255 -0.0978 0.063 Uiso calc R 1 . .
C C15 0.2997(2) 1.2567(2) 0.1243(3) 0.0512(9) Uani d . 1 . .
H H15 0.3332 1.2616 0.2081 0.061 Uiso calc R 1 . .
Co Co1 0.5000 1.00653(4) 0.2500 0.0436(2) Uani d S 1 . .
N N1 0.55500(18) 0.91105(17) 0.1900(3) 0.0469(7) Uani d . 1 . .
N N2 0.55827(18) 0.79594(17) 0.0849(2) 0.0451(7) Uani d . 1 . .
O O1 0.48445(17) 0.58633(14) -0.1531(2) 0.0562(7) Uani d . 1 . .
O O2 0.39016(16) 1.04909(16) 0.0851(2) 0.0557(6) Uani d . 1 . .
O O3 0.41257(17) 1.11396(15) 0.2520(2) 0.0607(7) Uani d . 1 . .
O O4 0.2984(2) 0.9234(3) -0.1337(3) 0.1167(12) Uani d . 1 . .
H H4C 0.3310 0.9203 -0.1659 0.175 Uiso d R 1 . .
H H4D 0.3183 0.9584 -0.0726 0.175 Uiso d R 1 . .

loop_
_atom_site_aniso_label
_atom_site_aniso_U_11
_atom_site_aniso_U_22
_atom_site_aniso_U_33
_atom_site_aniso_U_12
_atom_site_aniso_U_13
_atom_site_aniso_U_23
C1 0.041(2) 0.062(2) 0.045(2) 0.0008(17) 0.0139(18) -0.0090(18)
C2 0.054(2) 0.046(2) 0.066(3) 0.0080(17) 0.033(2) 0.0046(19)
C3 0.052(2) 0.0411(19) 0.052(2) 0.0009(16) 0.0252(19) 0.0007(16)
C4 0.076(3) 0.045(2) 0.054(2) -0.0143(18) 0.042(2) -0.0125(17)
C5 0.055(2) 0.0434(19) 0.043(2) -0.0029(16) 0.0268(18) 0.0010(15)
C6 0.060(2) 0.0402(18) 0.0391(19) -0.0013(16) 0.0234(19) 0.0067(15)
C7 0.067(3) 0.046(2) 0.050(2) -0.0133(19) 0.024(2) -0.0059(17)
C8 0.053(2) 0.066(3) 0.067(3) -0.0136(19) 0.025(2) 0.007(2)
C9 0.056(2) 0.072(3) 0.070(3) -0.001(2) 0.037(2) 0.002(2)
C10 0.062(3) 0.054(2) 0.059(2) -0.0048(18) 0.036(2) -0.0065(18)
C11 0.100(3) 0.0373(19) 0.046(2) -0.0054(18) 0.041(2) -0.0037(15)
C12 0.050(2) 0.0391(19) 0.064(3) -0.0012(16) 0.034(2) 0.0071(18)
C13 0.0379(18) 0.0391(18) 0.052(2) 0.0013(14) 0.0258(17) 0.0061(15)
C14 0.058(2) 0.0400(19) 0.063(2) 0.0036(16) 0.034(2) -0.0011(17)
C15 0.049(2) 0.051(2) 0.048(2) 0.0027(16) 0.0200(18) 0.0030(16)
Co1 0.0478(4) 0.0352(4) 0.0487(4) 0.000 0.0246(3) 0.000
N1 0.0491(18) 0.0397(15) 0.0521(18) -0.0025(13) 0.0253(15) -0.0069(14)
N2 0.0571(19) 0.0380(15) 0.0481(18) -0.0046(13) 0.0321(16) -0.0047(13)
O1 0.0877(19) 0.0422(13) 0.0516(15) -0.0132(12) 0.0444(15) -0.0112(11)
O2 0.0630(17) 0.0493(15) 0.0594(16) 0.0148(12) 0.0338(14) 0.0089(12)
O3 0.0677(17) 0.0471(14) 0.0552(17) 0.0134(12) 0.0213(14) 0.0052(12)
O4 0.094(3) 0.158(4) 0.106(3) 0.014(2) 0.056(2) 0.010(2)

loop_
_atom_type_symbol
_atom_type_description
_atom_type_scat_dispersion_real
_atom_type_scat_dispersion_imag
_atom_type_scat_source
C C 0.0033 0.0016 'International Tables Vol C Tables 4.2.6.8 and 6.1.1.4'
H H 0.0000 0.0000 'International Tables Vol C Tables 4.2.6.8 and 6.1.1.4'
N N 0.0061 0.0033 'International Tables Vol C Tables 4.2.6.8 and 6.1.1.4'
O O 0.0106 0.0060 'International Tables Vol C Tables 4.2.6.8 and 6.1.1.4'
Co Co 0.3494 0.9721 'International Tables Vol C Tables 4.2.6.8 and 6.1.1.4'

loop_
_geom_angle_atom_site_label_1
_geom_angle_atom_site_label_2
_geom_angle_atom_site_label_3
_geom_angle_site_symmetry_1
_geom_angle_site_symmetry_3
_geom_angle
_geom_angle_publ_flag
C2 C1 N1 . . 109.4(3) ?
C2 C1 H1 . . 125.3 ?
N1 C1 H1 . . 125.3 ?
C1 C2 N2 . . 106.8(3) ?
C1 C2 H2 . . 126.6 ?
N2 C2 H2 . . 126.6 ?
N1 C3 N2 . . 111.9(3) ?
N1 C3 H3 . . 124.1 ?
N2 C3 H3 . . 124.1 ?
N2 C4 C5 . . 112.0(3) ?
N2 C4 H4A . . 109.2 ?
C5 C4 H4A . . 109.2 ?
N2 C4 H4B . . 109.2 ?
C5 C4 H4B . . 109.2 ?
H4A C4 H4B . . 107.9 ?
C10 C5 C6 . . 118.9(3) ?
C10 C5 C4 . . 123.7(3) ?
C6 C5 C4 . . 117.4(3) ?
O1 C6 C7 . . 125.6(3) ?
O1 C6 C5 . . 114.7(3) ?
C7 C6 C5 . . 119.7(3) ?
C8 C7 C6 . . 120.1(3) ?
C8 C7 H7 . . 119.9 ?
C6 C7 H7 . . 119.9 ?
C9 C8 C7 . . 120.8(4) ?
C9 C8 H8 . . 119.6 ?
C7 C8 H8 . . 119.6 ?
C8 C9 C10 . . 119.3(4) ?
C8 C9 H9 . . 120.3 ?
C10 C9 H9 . . 120.3 ?
C5 C10 C9 . . 121.1(3) ?
C5 C10 H10 . . 119.5 ?
C9 C10 H10 . . 119.5 ?
O1 C11 C11 . 2_654 106.7(3) ?
O1 C11 H11A . . 110.4 ?
C11 C11 H11A 2_654 . 110.4 ?
O1 C11 H11B . . 110.4 ?
C11 C11 H11B 2_654 . 110.4 ?
H11A C11 H11B . . 108.6 ?
O3 C12 O2 . . 120.4(3) ?
O3 C12 C13 . . 120.0(3) ?
O2 C12 C13 . . 119.6(3) ?
O3 C12 Co1 . . 62.93(18) ?
O2 C12 Co1 . . 58.15(17) ?
C13 C12 Co1 . . 170.1(2) ?
C14 C13 C15 . . 119.0(3) ?
C14 C13 C12 . . 121.4(3) ?
C15 C13 C12 . . 119.5(3) ?
C15 C14 C13 7_575 . 120.7(3) ?
C15 C14 H14 7_575 . 119.7 ?
C13 C14 H14 . . 119.7 ?
C14 C15 C13 7_575 . 120.3(3) ?
C14 C15 H15 7_575 . 119.8 ?
C13 C15 H15 . . 119.8 ?
N1 Co1 N1 2_655 . 93.09(15) ?
N1 Co1 O2 2_655 2_655 101.85(10) ?
N1 Co1 O2 . 2_655 101.84(10) ?
N1 Co1 O2 2_655 . 101.84(10) ?
N1 Co1 O2 . . 101.85(10) ?
O2 Co1 O2 2_655 . 145.28(13) ?
N1 Co1 O3 2_655 2_655 161.86(11) ?
N1 Co1 O3 . 2_655 92.12(10) ?
O2 Co1 O3 2_655 2_655 60.06(9) ?
O2 Co1 O3 . 2_655 94.06(9) ?
N1 Co1 O3 2_655 . 92.12(10) ?
N1 Co1 O3 . . 161.86(10) ?
O2 Co1 O3 2_655 . 94.06(9) ?
O2 Co1 O3 . . 60.06(9) ?
O3 Co1 O3 2_655 . 88.26(13) ?
N1 Co1 C12 2_655 2_655 131.99(12) ?
N1 Co1 C12 . 2_655 100.64(10) ?
O2 Co1 C12 2_655 2_655 30.40(10) ?
O2 Co1 C12 . 2_655 119.49(11) ?
O3 Co1 C12 2_655 2_655 29.88(9) ?
O3 Co1 C12 . 2_655 88.64(10) ?
N1 Co1 C12 2_655 . 100.64(10) ?
N1 Co1 C12 . . 131.99(12) ?
O2 Co1 C12 2_655 . 119.49(11) ?
O2 Co1 C12 . . 30.40(10) ?
O3 Co1 C12 2_655 . 88.64(10) ?
O3 Co1 C12 . . 29.88(9) ?
C12 Co1 C12 2_655 . 103.29(16) ?
C3 N1 C1 . . 105.2(3) ?
C3 N1 Co1 . . 128.2(2) ?
C1 N1 Co1 . . 122.8(2) ?
C3 N2 C2 . . 106.7(3) ?
C3 N2 C4 . . 126.2(3) ?
C2 N2 C4 . . 126.5(3) ?
C6 O1 C11 . . 117.8(3) ?
C12 O2 Co1 . . 91.5(2) ?
C12 O2 H4D . . 138.5 ?
Co1 O2 H4D . . 122.8 ?
C12 O3 Co1 . . 87.2(2) ?
H4C O4 H4D . . 113.5 ?

loop_
_geom_bond_atom_site_label_1
_geom_bond_atom_site_label_2
_geom_bond_site_symmetry_2
_geom_bond_distance
_geom_bond_publ_flag
C1 C2 . 1.342(4) ?
C1 N1 . 1.371(4) ?
C1 H1 . 0.9300 ?
C2 N2 . 1.361(4) ?
C2 H2 . 0.9300 ?
C3 N1 . 1.310(4) ?
C3 N2 . 1.335(4) ?
C3 H3 . 0.9300 ?
C4 N2 . 1.455(4) ?
C4 C5 . 1.516(5) ?
C4 H4A . 0.9700 ?
C4 H4B . 0.9700 ?
C5 C10 . 1.379(5) ?
C5 C6 . 1.394(4) ?
C6 O1 . 1.354(4) ?
C6 C7 . 1.385(5) ?
C7 C8 . 1.372(5) ?
C7 H7 . 0.9300 ?
C8 C9 . 1.366(5) ?
C8 H8 . 0.9300 ?
C9 C10 . 1.385(5) ?
C9 H9 . 0.9300 ?
C10 H10 . 0.9300 ?
C11 O1 . 1.419(4) ?
C11 C11 2_654 1.488(8) ?
C11 H11A . 0.9700 ?
C11 H11B . 0.9700 ?
C12 O3 . 1.247(4) ?
C12 O2 . 1.266(4) ?
C12 C13 . 1.497(5) ?
C12 Co1 . 2.501(3) ?
C13 C14 . 1.381(5) ?
C13 C15 . 1.385(4) ?
C14 C15 7_575 1.380(4) ?
C14 H14 . 0.9300 ?
C15 H15 . 0.9300 ?
Co1 N1 . 2.068(3) ?
Co1 O2 . 2.125(2) ?
Co1 O3 . 2.230(2) ?
Co1 C12 2_655 2.501(4) ?
O4 H4C . 0.8546 ?
O4 H4D . 0.8535 ?

loop_
_geom_hbond_atom_site_label_D
_geom_hbond_atom_site_label_H
_geom_hbond_atom_site_label_A
_geom_hbond_site_symmetry_A
_geom_hbond_distance_DH
_geom_hbond_distance_HA
_geom_hbond_distance_DA
_geom_hbond_angle_DHA
O4 H4D O2 . 0.85 2.22 3.066(4) 170.6
O4 H4C O3 6_575 0.85 2.21 3.059(4) 169.7

loop_
_geom_torsion_atom_site_label_1
_geom_torsion_atom_site_label_2
_geom_torsion_atom_site_label_3
_geom_torsion_atom_site_label_4
_geom_torsion_site_symmetry_1
_geom_torsion_site_symmetry_2
_geom_torsion_site_symmetry_3
_geom_torsion_site_symmetry_4
_geom_torsion
_geom_torsion_publ_flag
N1 C1 C2 N2 . . . . 0.7(4) ?
N2 C4 C5 C10 . . . . 14.3(5) ?
N2 C4 C5 C6 . . . . -167.0(3) ?
C10 C5 C6 O1 . . . . -180.0(3) ?
C4 C5 C6 O1 . . . . 1.3(4) ?
C10 C5 C6 C7 . . . . -0.1(5) ?
C4 C5 C6 C7 . . . . -178.8(3) ?
O1 C6 C7 C8 . . . . 179.1(3) ?
C5 C6 C7 C8 . . . . -0.7(5) ?
C6 C7 C8 C9 . . . . 0.9(6) ?
C7 C8 C9 C10 . . . . -0.3(6) ?
C6 C5 C10 C9 . . . . 0.7(5) ?
C4 C5 C10 C9 . . . . 179.3(3) ?
C8 C9 C10 C5 . . . . -0.6(6) ?
O3 C12 C13 C14 . . . . -174.4(3) ?
O2 C12 C13 C14 . . . . 7.2(5) ?
O3 C12 C13 C15 . . . . 9.1(5) ?
O2 C12 C13 C15 . . . . -169.2(3) ?
C15 C13 C14 C15 . . . 7_575 -0.5(5) ?
C12 C13 C14 C15 . . . 7_575 -176.9(3) ?
C14 C13 C15 C14 . . . 7_575 0.5(5) ?
C12 C13 C15 C14 . . . 7_575 177.0(3) ?
O3 C12 Co1 N1 . . . 2_655 75.4(2) ?
O2 C12 Co1 N1 . . . 2_655 -95.3(2) ?
O3 C12 Co1 N1 . . . . 179.50(18) ?
O2 C12 Co1 N1 . . . . 8.8(2) ?
O3 C12 Co1 O2 . . . 2_655 -34.8(2) ?
O2 C12 Co1 O2 . . . 2_655 154.45(15) ?
O3 C12 Co1 O2 . . . . 170.7(3) ?
O3 C12 Co1 O3 . . . 2_655 -88.9(2) ?
O2 C12 Co1 O3 . . . 2_655 100.39(19) ?
O2 C12 Co1 O3 . . . . -170.7(3) ?
O3 C12 Co1 C12 . . . 2_655 -62.61(18) ?
O2 C12 Co1 C12 . . . 2_655 126.6(2) ?
N2 C3 N1 C1 . . . . 0.4(4) ?
N2 C3 N1 Co1 . . . . -157.9(2) ?
C2 C1 N1 C3 . . . . -0.7(4) ?
C2 C1 N1 Co1 . . . . 159.0(2) ?
N1 Co1 N1 C3 2_655 . . . 91.5(3) ?
O2 Co1 N1 C3 2_655 . . . -165.8(3) ?
O2 Co1 N1 C3 . . . . -11.3(3) ?
O3 Co1 N1 C3 2_655 . . . -105.9(3) ?
O3 Co1 N1 C3 . . . . -15.0(5) ?
C12 Co1 N1 C3 2_655 . . . -134.8(3) ?
C12 Co1 N1 C3 . . . . -15.8(3) ?
N1 Co1 N1 C1 2_655 . . . -63.3(2) ?
O2 Co1 N1 C1 2_655 . . . 39.5(3) ?
O2 Co1 N1 C1 . . . . -166.1(2) ?
O3 Co1 N1 C1 2_655 . . . 99.3(3) ?
O3 Co1 N1 C1 . . . . -169.8(3) ?
C12 Co1 N1 C1 2_655 . . . 70.4(3) ?
C12 Co1 N1 C1 . . . . -170.6(2) ?
N1 C3 N2 C2 . . . . 0.1(4) ?
N1 C3 N2 C4 . . . . 171.1(3) ?
C1 C2 N2 C3 . . . . -0.5(4) ?
C1 C2 N2 C4 . . . . -171.4(3) ?
C5 C4 N2 C3 . . . . -84.2(4) ?
C5 C4 N2 C2 . . . . 85.0(4) ?
C7 C6 O1 C11 . . . . 0.3(5) ?
C5 C6 O1 C11 . . . . -179.9(3) ?
C11 C11 O1 C6 2_654 . . . -175.0(3) ?
O3 C12 O2 Co1 . . . . -9.6(3) ?
C13 C12 O2 Co1 . . . . 168.8(3) ?
O3 C12 O2 H4D . . . . 138.2 ?
C13 C12 O2 H4D . . . . -43.5 ?
Co1 C12 O2 H4D . . . . 147.7 ?
N1 Co1 O2 C12 2_655 . . . 90.9(2) ?
N1 Co1 O2 C12 . . . . -173.36(19) ?
O2 Co1 O2 C12 2_655 . . . -41.24(17) ?
O3 Co1 O2 C12 2_655 . . . -80.3(2) ?
O3 Co1 O2 C12 . . . . 5.30(18) ?
C12 Co1 O2 C12 2_655 . . . -63.8(3) ?
N1 Co1 O2 H4D 2_655 . . . -64.2 ?
N1 Co1 O2 H4D . . . . 31.5 ?
O2 Co1 O2 H4D 2_655 . . . 163.7 ?
O3 Co1 O2 H4D 2_655 . . . 124.6 ?
O3 Co1 O2 H4D . . . . -149.8 ?
C12 Co1 O2 H4D 2_655 . . . 141.1 ?
C12 Co1 O2 H4D . . . . -155.1 ?
O2 C12 O3 Co1 . . . . 9.1(3) ?
C13 C12 O3 Co1 . . . . -169.2(3) ?
N1 Co1 O3 C12 2_655 . . . -107.8(2) ?
N1 Co1 O3 C12 . . . . -1.2(4) ?
O2 Co1 O3 C12 2_655 . . . 150.1(2) ?
O2 Co1 O3 C12 . . . . -5.39(18) ?
O3 Co1 O3 C12 2_655 . . . 90.3(2) ?
C12 Co1 O3 C12 2_655 . . . 120.2(2) ?
